data_7054462
loop_
_publ_author_name
'Liu, Jia-min'
'Wang, Lu'
'Yu, Kai'
'Su, Zhan-hua'
'Wang, Chun-xiao'
'Wang, Chun-mei'
'Zhou, Bai-bin'

_publ_section_title
;
 Synthesis, crystal structure and properties of sandwich type compounds
 based on {AsW9} and a hexa-nuclear unit with three supporting
 TM--triazole complexes
;
_journal_issue 2
_journal_name_full 'New J. Chem.'
_journal_page_first 1139
_journal_paper_doi 10.1039/C4NJ01138D
_journal_volume 39
_journal_year 2015
_chemical_formula_moiety 'C6 H34 As2 Co3 N9 Na9 O77 W18'
_chemical_formula_sum 'C6 H34 As2 Co3 N9 Na9 O77 W18'
_chemical_formula_weight 5307.06
_chemical_name_systematic
; 
 ? 
;
_space_group_IT_number 176
_symmetry_cell_setting hexagonal
_symmetry_space_group_name_Hall '-P 6c'
_symmetry_space_group_name_H-M 'P 63/m'
_atom_sites_solution_hydrogens geom
_atom_sites_solution_primary direct
_atom_sites_solution_secondary difmap
_audit_creation_method SHELXL-97
_cell_angle_alpha 90.00
_cell_angle_beta 90.00
_cell_angle_gamma 120.00
_cell_formula_units_Z 2
_cell_length_a 13.9307(5)
_cell_length_b 13.9307(5)
_cell_length_c 33.554(3)
_cell_measurement_reflns_used 8571
_cell_measurement_temperature 296(2)
_cell_measurement_theta_max 28.02
_cell_measurement_theta_min 2.43
_cell_volume 5639.2(6)
_computing_cell_refinement 'Bruker SMART'
_computing_data_collection 'Bruker SMART'
_computing_data_reduction 'Bruker SAINT'
_computing_molecular_graphics 'Bruker SHELXTL'
_computing_publication_material 'Bruker SHELXTL'
_computing_structure_refinement 'SHELXL-97 (Sheldrick, 1997)'
_computing_structure_solution 'SHELXS-97 (Sheldrick, 1990)'
_diffrn_ambient_temperature 296(2)
_diffrn_measured_fraction_theta_full 0.996
_diffrn_measured_fraction_theta_max 0.996
_diffrn_measurement_device_type 'CCD area detector'
_diffrn_measurement_method 'phi and omega scans'
_diffrn_radiation_monochromator graphite
_diffrn_radiation_source 'fine-focus sealed tube'
_diffrn_radiation_type MoK\a
_diffrn_radiation_wavelength 0.71073
_diffrn_reflns_av_R_equivalents 0.0847
_diffrn_reflns_av_unetI/netI 0.0487
_diffrn_reflns_limit_h_max 18
_diffrn_reflns_limit_h_min -18
_diffrn_reflns_limit_k_max 18
_diffrn_reflns_limit_k_min -18
_diffrn_reflns_limit_l_max 36
_diffrn_reflns_limit_l_min -44
_diffrn_reflns_number 40515
_diffrn_reflns_theta_full 28.39
_diffrn_reflns_theta_max 28.39
_diffrn_reflns_theta_min 2.43
_exptl_absorpt_coefficient_mu 19.403
_exptl_absorpt_correction_T_max 0.0697
_exptl_absorpt_correction_T_min 0.0543
_exptl_absorpt_correction_type multi-scan
_exptl_absorpt_process_details 'Higashi, T. (1995). Program for Absorption Correction. Rigaku Corporation, Tokyo, Japan.'
_exptl_crystal_colour blue
_exptl_crystal_density_diffrn 3.128
_exptl_crystal_density_meas 0
_exptl_crystal_density_method 'not measured'
_exptl_crystal_description block
_exptl_crystal_F_000 4649.0
_exptl_crystal_size_max 0.36
_exptl_crystal_size_mid 0.32
_exptl_crystal_size_min 0.24
_platon_squeeze_details ' ? '
_refine_diff_density_max 2.066
_refine_diff_density_min -1.414
_refine_diff_density_rms 0.212
_refine_ls_extinction_coef 0.00015(2)
_refine_ls_extinction_expression Fc^*^=kFc[1+0.001xFc^2^\l^3^/sin(2\q)]^-1/4^
_refine_ls_extinction_method SHELXL
_refine_ls_goodness_of_fit_ref 1.051
_refine_ls_hydrogen_treatment constr
_refine_ls_matrix_type full
_refine_ls_number_parameters 192
_refine_ls_number_reflns 4805
_refine_ls_number_restraints 25
_refine_ls_restrained_S_all 1.048
_refine_ls_R_factor_all 0.0686
_refine_ls_R_factor_gt 0.0457
_refine_ls_shift/su_max 0.001
_refine_ls_shift/su_mean 0.000
_refine_ls_structure_factor_coef Fsqd
_refine_ls_weighting_details 'calc w=1/[\s^2^(Fo^2^)+(0.0550P)^2^+245.7718P] where P=(Fo^2^+2Fc^2^)/3'
_refine_ls_weighting_scheme calc
_refine_ls_wR_factor_gt 0.0932
_refine_ls_wR_factor_ref 0.1013
_reflns_number_gt 3650
_reflns_number_total 4805
_reflns_threshold_expression >2sigma(I)
_cod_data_source_file c4nj01138d2.cif
_cod_data_source_block ljm001410_0m
_cod_depositor_comments
;
The following automatic conversions were performed:

'_symmetry_cell_setting' value 'Hexagonal' changed to 'hexagonal'
according to
/usr/data/users/saulius/crontab/automatic-downloads/rss-feeds/RSC/lib/dictionaries/cif_core.dic
dictionary named 'cif_core.dic' version 2.4.2 from
2011-04-26.

'_exptl_absorpt_correction_type' value 'Multi-scan'
changed to 'multi-scan' according to
/usr/data/users/saulius/crontab/automatic-downloads/rss-feeds/RSC/lib/dictionaries/cif_core.dic
dictionary named 'cif_core.dic' version 2.4.2 from 2011-04-26.

Automatic conversion script
Id: cif_fix_values 2827 2014-09-09 07:05:25Z andrius 

 Adding full bibliography for 7054460--7054462.cif.
;
_cod_original_cell_volume 5639.2(5)
_cod_original_sg_symbol_H-M P6(3)/m
_cod_database_code 7054462

loop_
_symmetry_equiv_pos_as_xyz
'x, y, z'
'-y, x-y, z'
'-x+y, -x, z'
'-x, -y, z+1/2'
'y, -x+y, z+1/2'
'x-y, x, z+1/2'
'-x, -y, -z'
'y, -x+y, -z'
'x-y, x, -z'
'x, y, -z-1/2'
'-y, x-y, -z-1/2'
'-x+y, -x, -z-1/2'

loop_
_atom_site_label
_atom_site_type_symbol
_atom_site_fract_x
_atom_site_fract_y
_atom_site_fract_z
_atom_site_U_iso_or_equiv
_atom_site_adp_type
_atom_site_occupancy
_atom_site_symmetry_multiplicity
_atom_site_calc_flag
_atom_site_refinement_flags
_atom_site_disorder_assembly
_atom_site_disorder_group
As1 As 0.6667 0.3333 0.66884(7) 0.0183(4) Uani 1 3 d S . .
W1 W 0.44650(5) 0.05531(4) 0.656906(17) 0.02257(16) Uani 1 1 d . . .
W2 W 0.73798(5) 0.12479(5) 0.657044(17) 0.02241(16) Uani 1 1 d . . .
W3 W 0.78816(5) 0.28114(5) 0.573443(17) 0.02673(17) Uani 1 1 d . . .
Co1 Co 0.5906(2) 0.0865(2) 0.7500 0.0212(5) Uani 1 2 d S . .
Na1 Na 0.3806(6) 0.1341(6) 0.7500 0.0183(4) Uani 1 2 d SU . .
O1 O 0.7464(10) 0.0049(9) 0.6596(4) 0.040(3) Uani 1 1 d . . .
O2 O 0.3584(9) -0.0867(8) 0.6583(3) 0.035(3) Uani 1 1 d . . .
O3 O 0.7867(9) 0.4174(9) 0.5675(3) 0.031(2) Uani 1 1 d . . .
O4 O 0.3390(11) 0.1046(11) 0.6613(4) 0.0522(18) Uani 1 1 d . . .
O5 O 0.7536(7) 0.2946(7) 0.6424(3) 0.0201(18) Uani 1 1 d . . .
O6 O 0.5848(8) 0.0638(8) 0.6435(3) 0.026(2) Uani 1 1 d . . .
O7 O 0.8250(10) 0.2642(10) 0.5260(4) 0.041(3) Uani 1 1 d . . .
O8 O 0.9285(9) 0.3597(9) 0.5978(3) 0.032(2) Uani 1 1 d . . .
O9 O 0.7662(9) 0.1493(9) 0.5979(3) 0.033(2) Uani 1 1 d . . .
O10 O 0.4893(9) 0.0911(9) 0.7076(3) 0.029(2) Uani 1 1 d U . .
O11 O 0.7106(11) 0.1462(11) 0.7073(4) 0.0522(18) Uani 1 1 d . . .
C1 C 0.5351(17) -0.1422(14) 0.7178(7) 0.048(5) Uani 1 1 d . . .
H1 H 0.5388 -0.1203 0.6914 0.3(3) Uiso 1 1 calc R . .
N1 N 0.5472(15) -0.0787(14) 0.7500 0.032(4) Uani 1 2 d S . .
N2 N 0.5171(19) -0.2412(14) 0.72979(15) 0.085(7) Uani 1 1 d D . .
H2 H 0.5073 -0.2952 0.7146 0.00(5) Uiso 0.50 1 calc PR . .
O1W O 1.0000 0.0000 0.6087(11) 0.075(10) Uani 1 3 d S . .
H1WA H 0.9964 0.0517 0.5966 0.090 Uiso 0.33 1 d PR . .
H1WB H 1.0496 -0.0158 0.6024 0.090 Uiso 0.33 1 d PR . .
Na2 Na 0.8573(12) -0.1101(12) 0.6677(5) 0.0522(18) Uani 0.564(14) 1 d P . 2
O3W O 0.565(3) 0.994(3) 0.5690(13) 0.094(12) Uani 0.50 1 d PU A 2
H3WA H 0.5540 1.0312 0.5866 0.113 Uiso 0.50 1 d PR A 2
H3WB H 0.5841 1.0193 0.5456 0.113 Uiso 0.50 1 d PR A 2
Na2' Na 0.8344(14) -0.1237(15) 0.6368(6) 0.0522(18) Uani 0.436(14) 1 d P . 1
O2W O 0.178(4) 0.202(4) 0.7500 0.062(5) Uani 0.50 2 d SPU . .
O2W' O 0.217(4) 0.153(3) 0.7500 0.062(5) Uani 0.50 2 d SPU . .
H2WA H 0.1799 0.1424 0.7287 0.074 Uiso 0.50 1 d PR . .
H2WB H 0.1976 0.1721 0.7713 0.074 Uiso 0.50 1 d PR . .
O4W O 0.218(2) -0.015(2) 0.7500 0.094(6) Uani 1 2 d SU . .
H4WA H 0.1998 -0.0607 0.7692 0.113 Uiso 0.50 1 d PR . .
H4WB H 0.1726 -0.0284 0.7308 0.113 Uiso 0.50 1 d PR . .

loop_
_atom_site_aniso_label
_atom_site_aniso_U_11
_atom_site_aniso_U_22
_atom_site_aniso_U_33
_atom_site_aniso_U_23
_atom_site_aniso_U_13
_atom_site_aniso_U_12
As1 0.0186(6) 0.0186(6) 0.0179(10) 0.000 0.000 0.0093(3)
W1 0.0220(3) 0.0198(3) 0.0227(3) -0.0032(2) -0.0033(2) 0.0080(2)
W2 0.0255(3) 0.0219(3) 0.0237(3) -0.0018(2) 0.0023(2) 0.0147(2)
W3 0.0316(3) 0.0333(3) 0.0173(3) -0.0018(2) 0.0043(2) 0.0177(3)
Co1 0.0238(12) 0.0183(12) 0.0209(13) 0.000 0.000 0.0102(10)
Na1 0.0186(6) 0.0186(6) 0.0179(10) 0.000 0.000 0.0093(3)
O1 0.041(6) 0.028(5) 0.064(8) 0.001(5) 0.002(6) 0.025(5)
O2 0.032(6) 0.020(5) 0.043(7) -0.001(5) 0.000(5) 0.004(4)
O3 0.028(5) 0.040(6) 0.022(5) 0.005(4) 0.005(4) 0.016(5)
O4 0.049(4) 0.050(4) 0.055(5) 0.003(4) 0.001(3) 0.022(3)
O5 0.017(4) 0.023(4) 0.023(5) -0.004(4) 0.001(4) 0.012(4)
O6 0.027(5) 0.023(5) 0.027(5) -0.007(4) 0.002(4) 0.013(4)
O7 0.038(6) 0.053(7) 0.034(6) -0.004(5) 0.009(5) 0.024(6)
O8 0.034(6) 0.035(6) 0.027(5) 0.001(4) 0.009(4) 0.017(5)
O9 0.036(6) 0.040(6) 0.025(5) -0.006(5) 0.001(4) 0.020(5)
O10 0.031(5) 0.036(5) 0.021(4) -0.003(4) -0.002(4) 0.019(4)
O11 0.049(4) 0.050(4) 0.055(5) 0.003(4) 0.001(3) 0.022(3)
C1 0.056(12) 0.029(8) 0.059(13) -0.008(8) -0.002(9) 0.020(8)
N1 0.033(10) 0.022(8) 0.042(11) 0.000 0.000 0.014(8)
N2 0.101(16) 0.037(9) 0.121(19) -0.035(10) -0.010(13) 0.037(11)
O1W 0.029(7) 0.029(7) 0.17(3) 0.000 0.000 0.015(3)
Na2 0.049(4) 0.050(4) 0.055(5) 0.003(4) 0.001(3) 0.022(3)
O3W 0.090(15) 0.095(15) 0.101(15) 0.008(9) -0.011(9) 0.048(10)
Na2' 0.049(4) 0.050(4) 0.055(5) 0.003(4) 0.001(3) 0.022(3)
O2W 0.058(6) 0.057(6) 0.056(6) 0.000 0.000 0.019(5)
O2W' 0.058(6) 0.057(6) 0.056(6) 0.000 0.000 0.019(5)
O4W 0.083(8) 0.089(8) 0.083(8) 0.000 0.000 0.022(6)

loop_
_atom_type_symbol
_atom_type_description
_atom_type_scat_dispersion_real
_atom_type_scat_dispersion_imag
_atom_type_scat_source
C C 0.0033 0.0016 'International Tables Vol C Tables 4.2.6.8 and 6.1.1.4'
H H 0.0000 0.0000 'International Tables Vol C Tables 4.2.6.8 and 6.1.1.4'
N N 0.0061 0.0033 'International Tables Vol C Tables 4.2.6.8 and 6.1.1.4'
O O 0.0106 0.0060 'International Tables Vol C Tables 4.2.6.8 and 6.1.1.4'
Na Na 0.0362 0.0249 'International Tables Vol C Tables 4.2.6.8 and 6.1.1.4'
Co Co 0.3494 0.9721 'International Tables Vol C Tables 4.2.6.8 and 6.1.1.4'
As As 0.0499 2.0058 'International Tables Vol C Tables 4.2.6.8 and 6.1.1.4'
W W -0.8490 6.8722 'International Tables Vol C Tables 4.2.6.8 and 6.1.1.4'

loop_
_geom_angle_atom_site_label_1
_geom_angle_atom_site_label_2
_geom_angle_atom_site_label_3
_geom_angle
_geom_angle_site_symmetry_1
_geom_angle_site_symmetry_3
O5 As1 O5 97.5(4) 3_665 .
O5 As1 O5 97.5(4) 3_665 2_655
O5 As1 O5 97.5(4) . 2_655
O2 W1 O10 103.9(5) . .
O2 W1 O6 101.1(5) . .
O10 W1 O6 91.2(4) . .
O2 W1 O4 99.8(6) . .
O10 W1 O4 92.2(5) . .
O6 W1 O4 157.3(5) . .
O2 W1 O8 95.7(5) . 3_665
O10 W1 O8 160.3(5) . 3_665
O6 W1 O8 85.5(4) . 3_665
O4 W1 O8 83.7(5) . 3_665
O2 W1 O5 166.7(4) . 3_665
O10 W1 O5 87.8(4) . 3_665
O6 W1 O5 84.6(4) . 3_665
O4 W1 O5 73.1(5) . 3_665
O8 W1 O5 72.6(4) 3_665 3_665
O1 W2 O11 103.8(6) . .
O1 W2 O6 100.4(5) . .
O11 W2 O6 90.9(5) . .
O1 W2 O4 99.2(6) . 2_655
O11 W2 O4 92.9(6) . 2_655
O6 W2 O4 158.5(5) . 2_655
O1 W2 O9 96.3(5) . .
O11 W2 O9 160.0(5) . .
O6 W2 O9 85.4(4) . .
O4 W2 O9 83.8(5) 2_655 .
O1 W2 O5 167.6(5) . .
O11 W2 O5 87.1(5) . .
O6 W2 O5 85.3(4) . .
O4 W2 O5 73.8(5) 2_655 .
O9 W2 O5 73.0(4) . .
O1 W2 Na1 99.0(4) . 2_655
O11 W2 Na1 36.3(5) . 2_655
O6 W2 Na1 126.8(3) . 2_655
O4 W2 Na1 57.8(4) 2_655 2_655
O9 W2 Na1 140.3(3) . 2_655
O5 W2 Na1 86.0(3) . 2_655
O7 W3 O8 100.7(5) . .
O7 W3 O9 100.5(5) . .
O8 W3 O9 89.6(5) . .
O7 W3 O3 100.5(5) . 3_665
O8 W3 O3 158.7(4) . 3_665
O9 W3 O3 88.7(5) . 3_665
O7 W3 O3 101.0(5) . .
O8 W3 O3 89.5(5) . .
O9 W3 O3 158.3(4) . .
O3 W3 O3 84.3(6) 3_665 .
O7 W3 O5 171.8(5) . .
O8 W3 O5 74.1(4) . .
O9 W3 O5 73.4(4) . .
O3 W3 O5 85.0(4) 3_665 .
O3 W3 O5 85.5(4) . .
O10 Co1 O10 89.2(6) . 10_557
O10 Co1 O11 157.4(5) . 10_557
O10 Co1 O11 86.3(5) 10_557 10_557
O10 Co1 O11 86.3(5) . .
O10 Co1 O11 157.4(5) 10_557 .
O11 Co1 O11 89.4(8) 10_557 .
O10 Co1 N1 102.4(5) . .
O10 Co1 N1 102.4(5) 10_557 .
O11 Co1 N1 100.2(5) 10_557 .
O11 Co1 N1 100.2(5) . .
O10 Co1 Na1 124.4(3) . 2_655
O10 Co1 Na1 124.4(3) 10_557 2_655
O11 Co1 Na1 45.0(4) 10_557 2_655
O11 Co1 Na1 45.0(4) . 2_655
N1 Co1 Na1 110.0(5) . 2_655
O4W Na1 O10 104.7(7) . .
O4W Na1 O10 104.7(7) . 10_557
O10 Na1 O10 74.0(5) . 10_557
O4W Na1 O11 125.0(7) . 12_667
O10 Na1 O11 129.6(5) . 12_667
O10 Na1 O11 85.0(4) 10_557 12_667
O4W Na1 O11 125.0(7) . 3_665
O10 Na1 O11 85.0(4) . 3_665
O10 Na1 O11 129.6(5) 10_557 3_665
O11 Na1 O11 74.1(7) 12_667 3_665
O4W Na1 O2W' 61.0(13) . .
O10 Na1 O2W' 141.7(4) . .
O10 Na1 O2W' 141.7(4) 10_557 .
O11 Na1 O2W' 78.0(9) 12_667 .
O11 Na1 O2W' 78.0(9) 3_665 .
O4W Na1 Co1 140.2(9) . 3_665
O10 Na1 Co1 106.9(3) . 3_665
O10 Na1 Co1 106.9(3) 10_557 3_665
O11 Na1 Co1 37.3(4) 12_667 3_665
O11 Na1 Co1 37.3(4) 3_665 3_665
O2W' Na1 Co1 79.1(10) . 3_665
O4W Na1 W2 103.2(4) . 12_667
O10 Na1 W2 142.5(3) . 12_667
O10 Na1 W2 75.1(3) 10_557 12_667
O11 Na1 W2 26.4(3) 12_667 12_667
O11 Na1 W2 99.0(4) 3_665 12_667
O2W' Na1 W2 74.6(4) . 12_667
Co1 Na1 W2 63.18(10) 3_665 12_667
O4W Na1 W2 103.2(4) . 3_665
O10 Na1 W2 75.1(3) . 3_665
O10 Na1 W2 142.5(3) 10_557 3_665
O11 Na1 W2 99.0(4) 12_667 3_665
O11 Na1 W2 26.4(3) 3_665 3_665
O2W' Na1 W2 74.6(4) . 3_665
Co1 Na1 W2 63.18(10) 3_665 3_665
W2 Na1 W2 121.7(2) 12_667 3_665
O4W Na1 W1 90.7(4) . 10_557
O10 Na1 W1 98.8(3) . 10_557
O10 Na1 W1 26.1(2) 10_557 10_557
O11 Na1 W1 74.8(3) 12_667 10_557
O11 Na1 W1 142.1(4) 3_665 10_557
O2W' Na1 W1 115.7(3) . 10_557
Co1 Na1 W1 107.62(12) 3_665 10_557
W2 Na1 W1 56.29(2) 12_667 10_557
W2 Na1 W1 165.7(2) 3_665 10_557
W2 O1 Na2' 152.3(8) . .
W2 O1 Na2 153.9(7) . .
W3 O3 W3 152.4(6) 2_655 .
W1 O4 W2 120.1(7) . 3_665
W1 O4 Na2 125.7(7) . 2_545
W2 O4 Na2 114.0(7) 3_665 2_545
W1 O4 Na2' 117.3(7) . 2_545
W2 O4 Na2' 116.2(7) 3_665 2_545
As1 O5 W2 118.0(4) . .
As1 O5 W1 117.8(4) . 2_655
W2 O5 W1 92.4(3) . 2_655
As1 O5 W3 134.3(5) . .
W2 O5 W3 92.6(3) . .
W1 O5 W3 91.8(3) 2_655 .
W2 O6 W1 146.2(5) . .
W3 O8 W1 121.5(5) . 2_655
W3 O9 W2 120.9(5) . .
W1 O10 Co1 143.0(6) . .
W1 O10 Na1 118.5(5) . .
Co1 O10 Na1 97.5(4) . .
W2 O11 Co1 142.8(8) . .
W2 O11 Na1 117.3(7) . 2_655
Co1 O11 Na1 97.8(6) . 2_655
N2 C1 N1 109.5(18) . .
C1 N1 C1 106(2) . 10_557
C1 N1 Co1 126.9(11) . .
C1 N1 Co1 126.9(11) 10_557 .
C1 N2 N2 107.5(10) . 10_557
Na2' O1W Na2' 104.1(11) 3_765 2_645
Na2' O1W Na2' 104.1(11) 3_765 .
Na2' O1W Na2' 104.1(11) 2_645 .
Na2' O1W Na2 89.3(12) 3_765 2_645
Na2' O1W Na2 90.9(12) . 2_645
Na2' O1W Na2 90.9(12) 2_645 3_765
Na2' O1W Na2 89.3(12) . 3_765
Na2 O1W Na2 71.4(10) 2_645 3_765
Na2' O1W Na2 90.9(12) 3_765 .
Na2' O1W Na2 89.3(12) 2_645 .
Na2 O1W Na2 71.4(10) 2_645 .
Na2 O1W Na2 71.4(10) 3_765 .
O1W Na2 O1 93.8(5) . .
O1W Na2 O4 112.4(7) . 3_655
O1 Na2 O4 126.3(7) . 3_655
O1W Na2 Na2 54.3(5) . 2_645
O1 Na2 Na2 131.7(6) . 2_645
O4 Na2 Na2 100.8(7) 3_655 2_645
O1W Na2 Na2 54.3(5) . 3_765
O1 Na2 Na2 72.1(6) . 3_765
O4 Na2 Na2 160.4(7) 3_655 3_765
Na2 Na2 Na2 60.000(4) 2_645 3_765
O1W Na2' O1 103.6(7) . .
O1W Na2' O4 127.6(8) . 3_655
O1 Na2' O4 126.8(8) . 3_655
O1W Na2' Na2' 37.9(6) . 3_765
O1 Na2' Na2' 68.8(7) . 3_765
O4 Na2' Na2' 149.3(7) 3_655 3_765
O1W Na2' Na2' 37.9(6) . 2_645
O1 Na2' Na2' 126.2(7) . 2_645
O4 Na2' Na2' 93.9(8) 3_655 2_645
Na2' Na2' Na2' 60.000(4) 3_765 2_645
O2W O2W' Na1 152(4) . .

loop_
_geom_bond_atom_site_label_1
_geom_bond_atom_site_label_2
_geom_bond_distance
_geom_bond_site_symmetry_2
As1 O5 1.789(9) 3_665
As1 O5 1.789(9) .
As1 O5 1.789(9) 2_655
W1 O2 1.730(10) .
W1 O10 1.789(10) .
W1 O6 1.924(10) .
W1 O4 1.940(14) .
W1 O8 2.021(11) 3_665
W1 O5 2.357(9) 3_665
W2 O1 1.734(10) .
W2 O11 1.785(14) .
W2 O6 1.915(10) .
W2 O4 1.953(14) 2_655
W2 O9 2.019(11) .
W2 O5 2.318(9) .
W2 Na1 3.572(4) 2_655
W3 O7 1.725(11) .
W3 O8 1.883(11) .
W3 O9 1.892(11) .
W3 O3 1.916(11) 3_665
W3 O3 1.919(11) .
W3 O5 2.389(9) .
Co1 O10 2.027(10) .
Co1 O10 2.027(10) 10_557
Co1 O11 2.038(14) 10_557
Co1 O11 2.038(14) .
Co1 N1 2.067(18) .
Co1 Na1 3.336(8) 2_655
Na1 O4W 2.18(3) .
Na1 O10 2.362(11) .
Na1 O10 2.362(11) 10_557
Na1 O11 2.380(15) 12_667
Na1 O11 2.380(15) 3_665
Na1 O2W' 2.42(5) .
Na1 Co1 3.336(7) 3_665
Na1 W2 3.572(3) 12_667
Na1 W2 3.572(3) 3_665
Na1 W1 3.579(3) 10_557
O1 Na2' 2.74(2) .
O1 Na2 2.739(18) .
O3 W3 1.916(11) 2_655
O4 W2 1.953(14) 3_665
O4 Na2 2.79(2) 2_545
O4 Na2' 2.78(2) 2_545
O5 W1 2.357(9) 2_655
O8 W1 2.021(11) 2_655
O11 Na1 2.380(15) 2_655
C1 N2 1.33(2) .
C1 N1 1.35(2) .
N1 C1 1.35(2) 10_557
N2 N2 1.356(10) 10_557
O1W Na2' 2.28(2) 3_765
O1W Na2' 2.28(2) 2_645
O1W Na2' 2.28(2) .
O1W Na2 2.68(3) 2_645
O1W Na2 2.68(3) 3_765
O1W Na2 2.68(3) .
Na2 O4 2.79(2) 3_655
Na2 Na2 3.13(2) 2_645
Na2 Na2 3.13(2) 3_765
Na2' O4 2.78(2) 3_655
Na2' Na2' 3.60(3) 3_765
Na2' Na2' 3.60(3) 2_645
O2W O2W' 1.06(5) .

loop_
_geom_hbond_atom_site_label_D
_geom_hbond_atom_site_label_H
_geom_hbond_atom_site_label_A
_geom_hbond_distance_DH
_geom_hbond_distance_HA
_geom_hbond_distance_DA
_geom_hbond_angle_DHA
_geom_hbond_site_symmetry_A
N2 H2 O2 0.86 2.32 3.092(16) 149.7 3_655

loop_
_platon_squeeze_void_nr
_platon_squeeze_void_average_x
_platon_squeeze_void_average_y
_platon_squeeze_void_average_z
_platon_squeeze_void_volume
_platon_squeeze_void_count_electrons
1 0.000 0.000 0.000 18.5 4.8
2 0.000 0.000 0.500 18.5 5.0
3 0.333 0.667 0.558 162.1 48.1
4 0.333 0.667 0.942 162.1 47.8
5 0.667 0.333 0.058 162.0 51.0
6 0.667 0.333 0.442 162.0 49.2
